data_4343200
loop_
_publ_author_name
'Benito, Quentin'
'Goff, Xavier F Le'
'Nocton, Gregory'
'Fargues, Alexandre'
'Garcia, Alain'
'Berhault, Aur\'elie'
'Kahlal, Samia'
'Saillard, Jean-Yves'
'Martineau, Charlotte'
'Tr\'ebosc, Julien'
'Gacoin, Thierry'
'Boilot, Jean-Pierre'
'Perruchas, Sandrine'

_publ_section_title
;
 Geometry flexibility of copper iodide clusters: variability in
 luminescence thermochromism.
;
_journal_issue 9
_journal_name_full 'Inorganic chemistry'
_journal_page_first 4483
_journal_page_last 4494
_journal_paper_doi 10.1021/acs.inorgchem.5b00321
_journal_volume 54
_journal_year 2015
_chemical_formula_moiety 'C72 H60 Cu4 I4 P4, 2.5(C7 H8)'
_chemical_formula_sum 'C89.5 H80 Cu4 I4 P4'
_chemical_formula_weight 2041.17
_space_group_IT_number 14
_symmetry_cell_setting monoclinic
_symmetry_Int_Tables_number 14
_symmetry_space_group_name_Hall '-P 2ybc'
_symmetry_space_group_name_H-M 'P 1 21/c 1'
_atom_sites_solution_hydrogens geom
_audit_conform_dict_location ftp://ftp.iucr.org/pub/cif_core.dic
_audit_conform_dict_name cif_core.dic
_audit_conform_dict_version 2.4.3
_audit_creation_date 2015-02-09T16:40:25-00:00
_audit_creation_method 'WinGX routine CIF_UPDATE'
_cell_angle_alpha 90
_cell_angle_beta 92.4600(10)
_cell_angle_gamma 90
_cell_formula_units_Z 4
_cell_length_a 15.1330(3)
_cell_length_b 12.6547(2)
_cell_length_c 44.2692(8)
_cell_measurement_temperature 300(2)
_cell_measurement_wavelength 0.71073
_cell_volume 8469.9(3)
_computing_molecular_graphics 'Ortep for Windows (Farrugia, 2012)'
_computing_publication_material 'WinGX publication routines (Farrugia, 2012)'
_computing_structure_refinement 'SHELXL-2014/7 (Sheldrick, 2014)'
_diffrn_ambient_temperature 300(2)
_diffrn_measured_fraction_theta_full 0.99
_diffrn_measured_fraction_theta_max 0.988
_diffrn_radiation_probe x-ray
_diffrn_radiation_type MoK\a
_diffrn_radiation_wavelength 0.71073
_diffrn_reflns_av_R_equivalents 0.049
_diffrn_reflns_av_unetI/netI 0.0324
_diffrn_reflns_Laue_measured_fraction_full 0.99
_diffrn_reflns_Laue_measured_fraction_max 0.988
_diffrn_reflns_limit_h_max 18
_diffrn_reflns_limit_h_min -18
_diffrn_reflns_limit_k_max 15
_diffrn_reflns_limit_k_min -15
_diffrn_reflns_limit_l_max 53
_diffrn_reflns_limit_l_min -53
_diffrn_reflns_number 74571
_diffrn_reflns_point_group_measured_fraction_full 0.99
_diffrn_reflns_point_group_measured_fraction_max 0.988
_diffrn_reflns_theta_full 25.242
_diffrn_reflns_theta_max 25.674
_diffrn_reflns_theta_min 3.022
_diffrn_standards_number 0
_exptl_absorpt_coefficient_mu 2.654
_exptl_absorpt_correction_T_max 0.898
_exptl_absorpt_correction_T_min 0.546
_exptl_absorpt_correction_type multi-scan
_exptl_absorpt_process_details 'Denzo/Scalepack (Otwinowski & Minor, 1996)'
_exptl_crystal_colour Colorless
_exptl_crystal_density_diffrn 1.678
_exptl_crystal_density_method 'not measured'
_exptl_crystal_description Block
_exptl_crystal_F_000 5150
_exptl_crystal_size_max 0.2
_exptl_crystal_size_mid 0.18
_exptl_crystal_size_min 0.04
_platon_squeeze_details
;
 two and a half of a molecule of highly disordered toluene
 (C7H8) molecules were accounted
 for using the Platon SQUEEZE function.
;
_refine_diff_density_max 0.603
_refine_diff_density_min -0.485
_refine_diff_density_rms 0.121
_refine_ls_extinction_method none
_refine_ls_goodness_of_fit_ref 1.306
_refine_ls_hydrogen_treatment constr
_refine_ls_matrix_type full
_refine_ls_number_constraints 0
_refine_ls_number_parameters 757
_refine_ls_number_reflns 15877
_refine_ls_number_restraints 0
_refine_ls_restrained_S_all 1.306
_refine_ls_R_factor_all 0.0638
_refine_ls_R_factor_gt 0.0511
_refine_ls_shift/su_max 0.001
_refine_ls_shift/su_mean 0
_refine_ls_structure_factor_coef Fsqd
_refine_ls_weighting_details 'w=1/[\s^2^(Fo^2^)+(0.1000P)^2^] where P=(Fo^2^+2Fc^2^)/3'
_refine_ls_weighting_scheme calc
_refine_ls_wR_factor_gt 0.1683
_refine_ls_wR_factor_ref 0.1825
_reflns_d_resolution_high 0.8202
_reflns_Friedel_coverage 0
_reflns_number_gt 13316
_reflns_number_total 15877
_reflns_threshold_expression 'I > 2\s(I)'
_cod_data_source_file ic5b00321_si_002.cif
_cod_data_source_block sp3-21-300
_cod_depositor_comments
;
The following automatic conversions were performed:
'__exptl_absorpt_correction_type' tag replaced with
'_exptl_absorpt_correction_type' tag.

Automatic conversion script
Id: cif_correct_tags 3376 2015-05-07 07:48:27Z andrius 
;
_cod_original_sg_symbol_H-M 'P 21/c'
_cod_original_formula_sum 'C89.50 H80 Cu4 I4 P4'
_cod_database_code 4343200
_platon_squeeze_void_probe_radius 1.20
_shelx_f_calc_maximum 592.36
_shelx_f_squared_multiplier 1.000

loop_
_symmetry_equiv_pos_as_xyz
'x, y, z'
'-x, y+1/2, -z+1/2'
'-x, -y, -z'
'x, -y-1/2, z-1/2'

loop_
_atom_site_label
_atom_site_type_symbol
_atom_site_fract_x
_atom_site_fract_y
_atom_site_fract_z
_atom_site_U_iso_or_equiv
_atom_site_adp_type
_atom_site_occupancy
_atom_site_site_symmetry_order
_atom_site_calc_flag
_atom_site_refinement_flags_posn
_atom_site_refinement_flags_adp
I1 I 0.94429(3) 0.26497(3) 0.18860(2) 0.05118(13) Uani 1 1 d . .
I2 I 0.70166(3) 0.26457(3) 0.12753(2) 0.05397(13) Uani 1 1 d . .
I3 I 0.96341(3) 0.27568(3) 0.09232(2) 0.05659(14) Uani 1 1 d . .
I4 I 0.86072(3) 0.55049(3) 0.14061(2) 0.05231(13) Uani 1 1 d . .
Cu1 Cu 0.86552(6) 0.19259(6) 0.13683(2) 0.0630(2) Uani 1 1 d . .
Cu2 Cu 0.80316(5) 0.37306(6) 0.16814(2) 0.0574(2) Uani 1 1 d . .
Cu3 Cu 0.98134(5) 0.39256(7) 0.14226(2) 0.0606(2) Uani 1 1 d . .
Cu4 Cu 0.81780(5) 0.39690(7) 0.10163(2) 0.0606(2) Uani 1 1 d . .
P1 P 0.87151(12) 0.01488(13) 0.13668(4) 0.0578(4) Uani 1 1 d . .
P2 P 0.71108(9) 0.43054(12) 0.20335(3) 0.0479(3) Uani 1 1 d . .
P3 P 1.11517(10) 0.46809(14) 0.14980(4) 0.0539(4) Uani 1 1 d . .
P4 P 0.76660(10) 0.44759(13) 0.05512(3) 0.0490(4) Uani 1 1 d . .
C1 C 0.8483(5) -0.0530(6) 0.17212(18) 0.075(2) Uani 1 1 d . .
C2 C 0.7732(8) -0.0234(8) 0.1868(2) 0.121(4) Uani 1 1 d . .
H2 H 0.739 0.0331 0.1797 0.145 Uiso 1 1 calc R U
C3 C 0.7501(10) -0.0774(10) 0.2117(3) 0.157(6) Uani 1 1 d . .
H3 H 0.6967 -0.0622 0.2204 0.189 Uiso 1 1 calc R U
C4 C 0.8034(10) -0.1529(9) 0.2239(2) 0.123(4) Uani 1 1 d . .
H4 H 0.7881 -0.186 0.2417 0.148 Uiso 1 1 calc R U
C5 C 0.8784(9) -0.1810(11) 0.2107(3) 0.144(5) Uani 1 1 d . .
H5 H 0.9146 -0.2337 0.219 0.173 Uiso 1 1 calc R U
C6 C 0.9003(7) -0.1297(8) 0.1846(2) 0.104(3) Uani 1 1 d . .
H6 H 0.952 -0.1484 0.1753 0.125 Uiso 1 1 calc R U
C7 C 0.7946(5) -0.0499(5) 0.10971(17) 0.0634(17) Uani 1 1 d . .
C8 C 0.7600(6) -0.1479(6) 0.1145(2) 0.087(2) Uani 1 1 d . .
H8 H 0.7737 -0.1853 0.1322 0.104 Uiso 1 1 calc R U
C9 C 0.7025(8) -0.1902(8) 0.0915(3) 0.117(4) Uani 1 1 d . .
H9 H 0.6776 -0.2564 0.0945 0.14 Uiso 1 1 calc R U
C10 C 0.6825(7) -0.1396(10) 0.0658(3) 0.114(4) Uani 1 1 d . .
H10 H 0.646 -0.1714 0.051 0.137 Uiso 1 1 calc R U
C11 C 0.7158(6) -0.0400(9) 0.0612(2) 0.101(3) Uani 1 1 d . .
H11 H 0.7005 -0.0027 0.0436 0.121 Uiso 1 1 calc R U
C12 C 0.7730(5) 0.0040(6) 0.08321(18) 0.081(2) Uani 1 1 d . .
H12 H 0.797 0.0706 0.0801 0.098 Uiso 1 1 calc R U
C13 C 0.9782(5) -0.0365(5) 0.12648(16) 0.0635(17) Uani 1 1 d . .
C14 C 1.0526(6) 0.0196(7) 0.1345(2) 0.094(3) Uani 1 1 d . .
H14 H 1.0474 0.083 0.145 0.113 Uiso 1 1 calc R U
C15 C 1.1351(6) -0.0158(8) 0.1275(3) 0.121(4) Uani 1 1 d . .
H15 H 1.1847 0.0229 0.1339 0.145 Uiso 1 1 calc R U
C16 C 1.1459(7) -0.1049(10) 0.1117(3) 0.119(4) Uani 1 1 d . .
H16 H 1.2019 -0.1282 0.1069 0.143 Uiso 1 1 calc R U
C17 C 1.0720(7) -0.1601(8) 0.1029(2) 0.110(3) Uani 1 1 d . .
H17 H 1.0779 -0.2213 0.0915 0.132 Uiso 1 1 calc R U
C18 C 0.9879(6) -0.1273(6) 0.1103(2) 0.089(3) Uani 1 1 d . .
H18 H 0.9386 -0.1671 0.1043 0.107 Uiso 1 1 calc R U
C19 C 0.6464(4) 0.3311(5) 0.22294(13) 0.0512(14) Uani 1 1 d . .
C20 C 0.5629(5) 0.3506(6) 0.23440(17) 0.0729(19) Uani 1 1 d . .
H20 H 0.5352 0.4147 0.23 0.087 Uiso 1 1 calc R U
C21 C 0.5209(6) 0.2782(8) 0.2518(2) 0.096(3) Uani 1 1 d . .
H21 H 0.4669 0.2941 0.26 0.115 Uiso 1 1 calc R U
C22 C 0.5596(7) 0.1839(8) 0.2568(2) 0.105(3) Uani 1 1 d . .
H22 H 0.5309 0.1333 0.268 0.126 Uiso 1 1 calc R U
C23 C 0.6425(8) 0.1603(8) 0.2455(3) 0.117(3) Uani 1 1 d . .
H23 H 0.6694 0.0956 0.2497 0.14 Uiso 1 1 calc R U
C24 C 0.6834(6) 0.2347(6) 0.2280(2) 0.091(3) Uani 1 1 d . .
H24 H 0.7371 0.2184 0.2196 0.109 Uiso 1 1 calc R U
C25 C 0.7617(4) 0.5042(5) 0.23537(14) 0.0546(15) Uani 1 1 d . .
C26 C 0.7106(6) 0.5511(10) 0.2562(2) 0.125(4) Uani 1 1 d . .
H26 H 0.6493 0.5502 0.2535 0.15 Uiso 1 1 calc R U
C27 C 0.7490(8) 0.5998(11) 0.2812(2) 0.143(5) Uani 1 1 d . .
H27 H 0.7136 0.6294 0.2956 0.172 Uiso 1 1 calc R U
C28 C 0.8371(7) 0.6047(8) 0.2849(2) 0.102(3) Uani 1 1 d . .
H28 H 0.8637 0.6344 0.3022 0.123 Uiso 1 1 calc R U
C29 C 0.8859(7) 0.5661(10) 0.2630(3) 0.119(4) Uani 1 1 d . .
H29 H 0.9469 0.5748 0.2644 0.143 Uiso 1 1 calc R U
C30 C 0.8482(5) 0.5138(7) 0.23859(19) 0.085(2) Uani 1 1 d . .
H30 H 0.884 0.4849 0.2242 0.102 Uiso 1 1 calc R U
C31 C 0.6298(4) 0.5207(5) 0.18620(15) 0.0578(16) Uani 1 1 d . .
C32 C 0.6449(6) 0.6290(6) 0.18603(19) 0.083(2) Uani 1 1 d . .
H32 H 0.6948 0.6575 0.1959 0.1 Uiso 1 1 calc R U
C33 C 0.5824(8) 0.6955(8) 0.1704(3) 0.112(4) Uani 1 1 d . .
H33 H 0.5911 0.7683 0.1703 0.135 Uiso 1 1 calc R U
C34 C 0.5093(8) 0.6532(10) 0.1554(3) 0.117(4) Uani 1 1 d . .
H34 H 0.4688 0.6976 0.1454 0.141 Uiso 1 1 calc R U
C35 C 0.4957(6) 0.5482(10) 0.1551(2) 0.104(3) Uani 1 1 d . .
H35 H 0.4461 0.5203 0.1448 0.125 Uiso 1 1 calc R U
C36 C 0.5560(5) 0.4811(7) 0.17011(17) 0.075(2) Uani 1 1 d . .
H36 H 0.5467 0.4085 0.1694 0.09 Uiso 1 1 calc R U
C37 C 1.1183(4) 0.5666(7) 0.17928(15) 0.0689(19) Uani 1 1 d . .
C38 C 1.1279(6) 0.6726(8) 0.17369(19) 0.088(2) Uani 1 1 d . .
H38 H 1.1357 0.6951 0.154 0.105 Uiso 1 1 calc R U
C39 C 1.1262(8) 0.7467(9) 0.1966(2) 0.112(3) Uani 1 1 d . .
H39 H 1.1325 0.8182 0.1924 0.134 Uiso 1 1 calc R U
C40 C 1.1152(8) 0.7137(12) 0.2252(3) 0.128(5) Uani 1 1 d . .
H40 H 1.1124 0.7632 0.2407 0.154 Uiso 1 1 calc R U
C41 C 1.1083(8) 0.6110(12) 0.2316(2) 0.134(5) Uani 1 1 d . .
H41 H 1.1062 0.5888 0.2516 0.161 Uiso 1 1 calc R U
C42 C 1.1044(6) 0.5384(10) 0.20862(18) 0.114(4) Uani 1 1 d . .
H42 H 1.092 0.4682 0.213 0.137 Uiso 1 1 calc R U
C43 C 1.1588(4) 0.5373(5) 0.11749(13) 0.0516(14) Uani 1 1 d . .
C44 C 1.2447(5) 0.5755(6) 0.11795(16) 0.0707(19) Uani 1 1 d . .
H44 H 1.2811 0.5669 0.1352 0.085 Uiso 1 1 calc R U
C45 C 1.2765(5) 0.6256(7) 0.0934(2) 0.086(3) Uani 1 1 d . .
H45 H 1.3335 0.6533 0.0942 0.104 Uiso 1 1 calc R U
C46 C 1.2241(6) 0.6349(6) 0.06734(18) 0.081(2) Uani 1 1 d . .
H46 H 1.2462 0.667 0.0503 0.097 Uiso 1 1 calc R U
C47 C 1.1396(5) 0.5972(6) 0.06648(15) 0.0695(19) Uani 1 1 d . .
H47 H 1.1044 0.604 0.0488 0.083 Uiso 1 1 calc R U
C48 C 1.1057(5) 0.5491(5) 0.09130(14) 0.0592(16) Uani 1 1 d . .
H48 H 1.0477 0.5247 0.0906 0.071 Uiso 1 1 calc R U
C49 C 1.2077(5) 0.3835(7) 0.1591(2) 0.078(2) Uani 1 1 d . .
C50 C 1.2751(6) 0.4072(10) 0.1802(3) 0.141(5) Uani 1 1 d . .
H50 H 1.2729 0.4631 0.1938 0.17 Uiso 1 1 calc R U
C51 C 1.3552(8) 0.3298(15) 0.1787(5) 0.220(13) Uani 1 1 d . .
H51 H 1.4056 0.3438 0.1908 0.264 Uiso 1 1 calc R U
C52 C 1.3553(13) 0.2480(15) 0.1616(8) 0.247(17) Uani 1 1 d . .
H52 H 1.4017 0.1998 0.163 0.296 Uiso 1 1 calc R U
C53 C 1.2912(11) 0.2343(13) 0.1430(5) 0.197(9) Uani 1 1 d . .
H53 H 1.2933 0.1775 0.1297 0.236 Uiso 1 1 calc R U
C54 C 1.2209(7) 0.2964(9) 0.1413(3) 0.120(4) Uani 1 1 d . .
H54 H 1.1768 0.2798 0.1268 0.144 Uiso 1 1 calc R U
C55 C 0.6602(4) 0.5159(5) 0.05210(14) 0.0512(14) Uani 1 1 d . .
C56 C 0.6081(5) 0.5246(8) 0.07650(18) 0.086(2) Uani 1 1 d . .
H56 H 0.6268 0.4938 0.0948 0.103 Uiso 1 1 calc R U
C57 C 0.5307(7) 0.5766(10) 0.0747(2) 0.119(4) Uani 1 1 d . .
H57 H 0.4981 0.5834 0.0919 0.143 Uiso 1 1 calc R U
C58 C 0.4989(5) 0.6193(8) 0.0484(2) 0.091(3) Uani 1 1 d . .
H58 H 0.4438 0.652 0.0472 0.11 Uiso 1 1 calc R U
C59 C 0.5505(5) 0.6129(6) 0.02323(19) 0.079(2) Uani 1 1 d . .
H59 H 0.5307 0.6423 0.0049 0.094 Uiso 1 1 calc R U
C60 C 0.6309(4) 0.5632(6) 0.02565(16) 0.072(2) Uani 1 1 d . .
H60 H 0.6663 0.5614 0.009 0.087 Uiso 1 1 calc R U
C61 C 0.8376(4) 0.5394(5) 0.03514(13) 0.0493(13) Uani 1 1 d . .
C62 C 0.8705(6) 0.6243(6) 0.05123(17) 0.078(2) Uani 1 1 d . .
H62 H 0.8589 0.6321 0.0716 0.094 Uiso 1 1 calc R U
C63 C 0.9212(7) 0.6984(7) 0.0369(2) 0.094(3) Uani 1 1 d . .
H63 H 0.944 0.7556 0.0478 0.113 Uiso 1 1 calc R U
C64 C 0.9385(5) 0.6893(6) 0.0070(2) 0.081(2) Uani 1 1 d . .
H64 H 0.971 0.7407 -0.0026 0.097 Uiso 1 1 calc R U
C65 C 0.9083(7) 0.6069(6) -0.0076(2) 0.100(3) Uani 1 1 d . .
H65 H 0.9228 0.598 -0.0276 0.12 Uiso 1 1 calc R U
C66 C 0.8566(6) 0.5333(7) 0.00524(18) 0.088(3) Uani 1 1 d . .
H66 H 0.8337 0.4779 -0.0065 0.106 Uiso 1 1 calc R U
C67 C 0.7507(4) 0.3359(5) 0.02930(13) 0.0527(14) Uani 1 1 d . .
C68 C 0.6686(5) 0.2954(6) 0.02125(19) 0.0716(19) Uani 1 1 d . .
H68 H 0.6184 0.3274 0.0285 0.086 Uiso 1 1 calc R U
C69 C 0.6592(6) 0.2085(6) 0.0027(2) 0.086(2) Uani 1 1 d . .
H69 H 0.6029 0.1831 -0.0024 0.104 Uiso 1 1 calc R U
C70 C 0.7311(6) 0.1592(6) -0.00821(19) 0.082(2) Uani 1 1 d . .
H70 H 0.7245 0.1012 -0.021 0.099 Uiso 1 1 calc R U
C71 C 0.8135(6) 0.1970(6) 0.00010(17) 0.081(2) Uani 1 1 d . .
H71 H 0.8631 0.163 -0.0069 0.098 Uiso 1 1 calc R U
C72 C 0.8250(5) 0.2844(6) 0.01869(16) 0.0678(18) Uani 1 1 d . .
H72 H 0.8816 0.3086 0.0241 0.081 Uiso 1 1 calc R U

loop_
_atom_site_aniso_label
_atom_site_aniso_U_11
_atom_site_aniso_U_22
_atom_site_aniso_U_33
_atom_site_aniso_U_23
_atom_site_aniso_U_13
_atom_site_aniso_U_12
I1 0.0535(2) 0.0553(2) 0.0446(2) 0.00837(16) 0.00004(17) 0.00953(16)
I2 0.0479(2) 0.0547(2) 0.0591(3) -0.00196(18) 0.00018(18) -0.00331(16)
I3 0.0571(3) 0.0647(3) 0.0483(3) -0.00179(18) 0.00656(19) 0.01016(18)
I4 0.0589(2) 0.0478(2) 0.0504(2) 0.00122(16) 0.00382(18) 0.00251(16)
Cu1 0.0691(5) 0.0479(4) 0.0717(6) -0.0040(4) 0.0006(4) 0.0088(4)
Cu2 0.0541(4) 0.0653(5) 0.0535(5) -0.0040(4) 0.0076(3) 0.0101(4)
Cu3 0.0497(4) 0.0738(5) 0.0585(5) 0.0026(4) 0.0028(3) -0.0051(4)
Cu4 0.0640(5) 0.0697(5) 0.0478(5) 0.0030(4) -0.0023(4) 0.0035(4)
P1 0.0698(10) 0.0428(8) 0.0604(10) -0.0014(7) 0.0006(8) 0.0085(7)
P2 0.0425(8) 0.0546(9) 0.0470(8) -0.0026(7) 0.0053(6) 0.0014(6)
P3 0.0435(8) 0.0731(10) 0.0451(9) 0.0128(8) 0.0004(6) -0.0049(7)
P4 0.0476(8) 0.0563(9) 0.0432(8) 0.0013(7) 0.0019(6) 0.0044(7)
C1 0.094(5) 0.055(4) 0.075(5) -0.005(4) 0.007(4) 0.002(4)
C2 0.173(10) 0.090(6) 0.107(8) 0.022(6) 0.076(7) 0.034(7)
C3 0.215(15) 0.124(10) 0.140(11) 0.034(9) 0.090(11) 0.045(10)
C4 0.184(13) 0.102(8) 0.087(7) 0.020(6) 0.035(8) -0.016(8)
C5 0.122(9) 0.174(12) 0.137(11) 0.085(10) 0.015(8) 0.019(9)
C6 0.099(7) 0.113(7) 0.102(7) 0.042(6) 0.016(5) 0.018(6)
C7 0.066(4) 0.053(4) 0.070(5) -0.002(3) -0.001(3) 0.001(3)
C8 0.109(6) 0.062(5) 0.088(6) -0.012(4) -0.004(5) -0.007(4)
C9 0.131(9) 0.076(6) 0.142(11) -0.027(7) -0.007(8) -0.021(6)
C10 0.120(8) 0.118(9) 0.102(8) -0.031(7) -0.029(6) -0.019(7)
C11 0.112(7) 0.120(8) 0.068(6) -0.020(5) -0.026(5) -0.009(6)
C12 0.098(6) 0.068(5) 0.077(5) -0.009(4) -0.006(4) 0.000(4)
C13 0.080(5) 0.052(4) 0.058(4) -0.008(3) -0.003(3) 0.014(3)
C14 0.079(5) 0.076(5) 0.128(8) -0.022(5) -0.009(5) 0.013(4)
C15 0.071(6) 0.098(7) 0.192(12) -0.017(7) -0.006(6) 0.023(5)
C16 0.077(6) 0.132(10) 0.150(10) -0.006(8) 0.021(6) 0.041(6)
C17 0.120(9) 0.100(7) 0.111(8) -0.024(6) 0.014(6) 0.045(6)
C18 0.094(6) 0.072(5) 0.101(7) -0.032(4) -0.002(5) 0.023(4)
C19 0.049(3) 0.061(4) 0.043(3) -0.001(3) -0.001(3) -0.010(3)
C20 0.063(4) 0.087(5) 0.070(5) 0.017(4) 0.007(3) 0.003(4)
C21 0.074(5) 0.116(8) 0.100(7) 0.018(6) 0.030(5) -0.016(5)
C22 0.118(8) 0.090(7) 0.108(8) 0.017(6) 0.015(6) -0.030(6)
C23 0.130(9) 0.091(7) 0.130(9) 0.034(6) 0.016(7) 0.010(6)
C24 0.094(6) 0.060(5) 0.121(8) 0.019(5) 0.027(5) 0.000(4)
C25 0.051(3) 0.064(4) 0.048(3) -0.009(3) 0.006(3) -0.010(3)
C26 0.082(6) 0.188(11) 0.107(7) -0.085(8) 0.034(5) -0.028(6)
C27 0.126(9) 0.213(13) 0.094(7) -0.093(8) 0.034(6) -0.064(9)
C28 0.114(8) 0.135(8) 0.057(5) -0.022(5) -0.008(5) -0.041(6)
C29 0.080(6) 0.160(10) 0.115(8) -0.044(8) -0.011(6) -0.031(6)
C30 0.059(4) 0.112(6) 0.084(6) -0.033(5) -0.010(4) -0.008(4)
C31 0.052(3) 0.064(4) 0.058(4) 0.011(3) 0.016(3) 0.011(3)
C32 0.099(6) 0.070(5) 0.084(6) 0.007(4) 0.027(5) 0.016(4)
C33 0.134(9) 0.090(7) 0.115(8) 0.025(6) 0.029(7) 0.049(7)
C34 0.113(9) 0.129(10) 0.110(9) 0.042(7) 0.009(7) 0.057(8)
C35 0.080(6) 0.150(10) 0.080(6) 0.026(6) -0.007(4) 0.035(6)
C36 0.059(4) 0.093(5) 0.072(5) 0.006(4) 0.002(3) 0.018(4)
C37 0.056(4) 0.107(6) 0.044(4) -0.009(4) 0.001(3) -0.012(4)
C38 0.101(6) 0.104(7) 0.057(5) -0.013(5) -0.003(4) 0.009(5)
C39 0.139(10) 0.120(8) 0.076(7) -0.014(6) -0.003(6) 0.011(7)
C40 0.115(9) 0.180(13) 0.090(9) -0.063(9) 0.022(7) -0.018(9)
C41 0.134(10) 0.207(15) 0.063(6) -0.035(8) 0.027(6) -0.061(10)
C42 0.128(8) 0.161(10) 0.054(5) -0.015(5) 0.019(5) -0.076(7)
C43 0.047(3) 0.064(4) 0.043(3) 0.005(3) 0.005(3) 0.006(3)
C44 0.064(4) 0.088(5) 0.061(4) 0.024(4) 0.007(3) -0.001(4)
C45 0.064(5) 0.115(7) 0.082(6) 0.035(5) 0.025(4) -0.006(4)
C46 0.100(6) 0.078(5) 0.068(5) 0.020(4) 0.042(5) 0.020(4)
C47 0.092(5) 0.077(5) 0.039(4) 0.008(3) 0.007(3) 0.022(4)
C48 0.069(4) 0.056(4) 0.052(4) -0.003(3) -0.001(3) 0.002(3)
C49 0.050(4) 0.097(6) 0.087(6) 0.043(5) 0.002(4) 0.000(4)
C50 0.068(5) 0.148(9) 0.202(13) 0.086(9) -0.064(7) -0.021(6)
C51 0.063(7) 0.226(18) 0.36(3) 0.22(2) -0.087(11) -0.053(10)
C52 0.104(12) 0.144(14) 0.50(4) 0.20(2) 0.053(18) 0.029(13)
C53 0.124(12) 0.139(12) 0.33(3) 0.110(15) 0.045(15) 0.049(11)
C54 0.098(7) 0.117(8) 0.149(10) 0.050(8) 0.043(7) 0.042(7)
C55 0.041(3) 0.057(3) 0.056(4) -0.002(3) 0.002(3) 0.003(3)
C56 0.069(5) 0.128(7) 0.061(5) 0.016(5) 0.010(4) 0.033(5)
C57 0.103(7) 0.183(11) 0.075(6) 0.030(6) 0.033(5) 0.069(7)
C58 0.056(4) 0.124(7) 0.095(6) 0.012(5) 0.014(4) 0.028(4)
C59 0.064(4) 0.091(5) 0.079(6) 0.019(4) -0.020(4) 0.017(4)
C60 0.056(4) 0.097(6) 0.065(5) 0.011(4) 0.008(3) 0.021(4)
C61 0.043(3) 0.057(3) 0.048(3) 0.000(3) -0.002(2) -0.001(3)
C62 0.108(6) 0.079(5) 0.047(4) 0.006(3) 0.004(4) -0.014(4)
C63 0.123(7) 0.076(5) 0.082(6) 0.020(5) -0.008(5) -0.035(5)
C64 0.072(5) 0.063(5) 0.111(7) 0.025(5) 0.031(5) -0.004(4)
C65 0.154(9) 0.061(5) 0.091(6) -0.016(4) 0.062(6) -0.022(5)
C66 0.120(7) 0.080(5) 0.068(5) -0.019(4) 0.036(5) -0.026(5)
C67 0.059(4) 0.058(4) 0.041(3) 0.005(3) -0.002(3) 0.001(3)
C68 0.062(4) 0.063(4) 0.089(6) 0.005(4) -0.001(4) -0.001(3)
C69 0.084(6) 0.068(5) 0.106(7) 0.003(5) -0.017(5) -0.019(4)
C70 0.112(7) 0.048(4) 0.085(6) -0.005(4) -0.010(5) -0.010(4)
C71 0.111(7) 0.071(5) 0.063(5) 0.001(4) 0.016(4) 0.028(5)
C72 0.073(5) 0.075(5) 0.055(4) -0.007(3) -0.002(3) 0.006(4)

loop_
_atom_type_symbol
_atom_type_description
_atom_type_scat_dispersion_real
_atom_type_scat_dispersion_imag
_atom_type_scat_source
C C 0.0033 0.0016 'International Tables Vol C Tables 4.2.6.8 and 6.1.1.4'
H H 0 0 'International Tables Vol C Tables 4.2.6.8 and 6.1.1.4'
Cu Cu 0.3201 1.2651 'International Tables Vol C Tables 4.2.6.8 and 6.1.1.4'
I I -0.4742 1.8119 'International Tables Vol C Tables 4.2.6.8 and 6.1.1.4'
P P 0.1023 0.0942 'International Tables Vol C Tables 4.2.6.8 and 6.1.1.4'

loop_
_geom_angle_atom_site_label_1
_geom_angle_atom_site_label_2
_geom_angle_atom_site_label_3
_geom_angle
Cu2 I1 Cu3 67.82(3)
Cu2 I1 Cu1 64.32(3)
Cu3 I1 Cu1 69.81(3)
Cu1 I2 Cu2 64.48(3)
Cu1 I2 Cu4 70.14(3)
Cu2 I2 Cu4 66.82(3)
Cu3 I3 Cu1 69.72(3)
Cu3 I3 Cu4 67.47(3)
Cu1 I3 Cu4 68.93(3)
Cu4 I4 Cu3 67.89(3)
Cu4 I4 Cu2 67.24(3)
Cu3 I4 Cu2 66.81(2)
P1 Cu1 I2 112.30(6)
P1 Cu1 I1 108.99(6)
I2 Cu1 I1 112.99(3)
P1 Cu1 I3 111.11(6)
I2 Cu1 I3 106.75(3)
I1 Cu1 I3 104.42(3)
P1 Cu1 Cu2 144.63(6)
I2 Cu1 Cu2 58.33(2)
I1 Cu1 Cu2 57.23(2)
I3 Cu1 Cu2 104.11(3)
P2 Cu2 I1 116.17(5)
P2 Cu2 I2 105.93(5)
I1 Cu2 I2 113.07(3)
P2 Cu2 I4 105.26(5)
I1 Cu2 I4 108.02(3)
I2 Cu2 I4 107.87(3)
P2 Cu2 Cu1 145.18(6)
I1 Cu2 Cu1 58.44(2)
I2 Cu2 Cu1 57.19(2)
I4 Cu2 Cu1 108.94(3)
P2 Cu2 Cu4 136.48(5)
I1 Cu2 Cu4 107.20(3)
I2 Cu2 Cu4 57.01(2)
I4 Cu2 Cu4 55.50(2)
Cu1 Cu2 Cu4 63.92(3)
P2 Cu2 Cu3 146.48(5)
I1 Cu2 Cu3 56.51(2)
I2 Cu2 Cu3 106.55(3)
I4 Cu2 Cu3 56.43(2)
Cu1 Cu2 Cu3 63.68(3)
Cu4 Cu2 Cu3 60.35(3)
P3 Cu3 I3 114.68(5)
P3 Cu3 I1 110.96(5)
I3 Cu3 I1 106.42(3)
P3 Cu3 I4 106.98(6)
I3 Cu3 I4 110.06(3)
I1 Cu3 I4 107.56(3)
P3 Cu3 Cu2 143.12(6)
I3 Cu3 Cu2 102.19(3)
I1 Cu3 Cu2 55.67(2)
I4 Cu3 Cu2 56.77(2)
P3 Cu3 Cu4 142.71(5)
I3 Cu3 Cu4 57.32(2)
I1 Cu3 Cu4 105.96(3)
I4 Cu3 Cu4 55.35(2)
Cu2 Cu3 Cu4 59.70(3)
P4 Cu4 I4 116.60(5)
P4 Cu4 I2 110.88(5)
I4 Cu4 I2 108.72(3)
P4 Cu4 I3 105.60(5)
I4 Cu4 I3 109.40(3)
I2 Cu4 I3 104.97(3)
P4 Cu4 Cu2 153.12(5)
I4 Cu4 Cu2 57.27(2)
I2 Cu4 Cu2 56.18(2)
I3 Cu4 Cu2 100.79(3)
P4 Cu4 Cu3 142.51(5)
I4 Cu4 Cu3 56.76(2)
I2 Cu4 Cu3 105.55(3)
I3 Cu4 Cu3 55.21(2)
Cu2 Cu4 Cu3 59.95(3)
C13 P1 C7 103.0(3)
C13 P1 C1 104.5(3)
C7 P1 C1 102.1(3)
C13 P1 Cu1 113.2(2)
C7 P1 Cu1 115.2(2)
C1 P1 Cu1 117.1(2)
C31 P2 C19 105.2(3)
C31 P2 C25 104.8(3)
C19 P2 C25 101.4(3)
C31 P2 Cu2 109.9(2)
C19 P2 Cu2 117.6(2)
C25 P2 Cu2 116.6(2)
C49 P3 C37 104.5(4)
C49 P3 C43 99.3(3)
C37 P3 C43 103.7(3)
C49 P3 Cu3 117.9(3)
C37 P3 Cu3 113.3(2)
C43 P3 Cu3 116.2(2)
C55 P4 C67 103.2(3)
C55 P4 C61 101.4(3)
C67 P4 C61 104.6(3)
C55 P4 Cu4 117.9(2)
C67 P4 Cu4 112.4(2)
C61 P4 Cu4 115.69(19)
C6 C1 C2 118.4(9)
C6 C1 P1 123.7(7)
C2 C1 P1 117.8(7)
C3 C2 C1 119.5(10)
C4 C3 C2 120.8(12)
C5 C4 C3 120.9(11)
C4 C5 C6 118.5(11)
C1 C6 C5 121.6(10)
C8 C7 C12 120.1(7)
C8 C7 P1 122.9(6)
C12 C7 P1 117.0(5)
C7 C8 C9 117.3(9)
C10 C9 C8 123.0(10)
C9 C10 C11 119.8(9)
C10 C11 C12 118.9(9)
C7 C12 C11 120.9(8)
C18 C13 C14 117.9(8)
C18 C13 P1 123.3(6)
C14 C13 P1 118.8(6)
C13 C14 C15 121.2(8)
C16 C15 C14 121.6(10)
C15 C16 C17 117.7(9)
C16 C17 C18 121.8(9)
C13 C18 C17 119.7(9)
C24 C19 C20 118.1(7)
C24 C19 P2 118.0(5)
C20 C19 P2 123.9(5)
C21 C20 C19 122.2(8)
C22 C21 C20 118.4(9)
C21 C22 C23 121.4(9)
C24 C23 C22 119.0(10)
C19 C24 C23 120.8(9)
C30 C25 C26 118.5(7)
C30 C25 P2 120.7(5)
C26 C25 P2 120.8(6)
C25 C26 C27 120.4(9)
C28 C27 C26 120.4(9)
C29 C28 C27 118.2(8)
C28 C29 C30 121.6(9)
C25 C30 C29 120.6(8)
C32 C31 C36 118.7(7)
C32 C31 P2 120.9(6)
C36 C31 P2 120.1(5)
C31 C32 C33 118.7(10)
C34 C33 C32 120.6(10)
C35 C34 C33 120.7(9)
C34 C35 C36 120.0(10)
C31 C36 C35 121.3(9)
C42 C37 C38 116.5(8)
C42 C37 P3 120.3(7)
C38 C37 P3 123.0(6)
C37 C38 C39 121.7(9)
C40 C39 C38 119.0(11)
C41 C40 C39 121.0(11)
C40 C41 C42 119.6(11)
C37 C42 C41 121.7(11)
C44 C43 C48 118.9(6)
C44 C43 P3 121.8(5)
C48 C43 P3 119.3(5)
C45 C44 C43 120.9(7)
C44 C45 C46 119.8(8)
C47 C46 C45 119.9(7)
C46 C47 C48 121.0(7)
C47 C48 C43 119.5(7)
C54 C49 C50 116.1(10)
C54 C49 P3 118.5(7)
C50 C49 P3 124.7(9)
C49 C50 C51 112.6(14)
C52 C51 C50 123.5(15)
C53 C52 C51 118.5(19)
C52 C53 C54 124(2)
C53 C54 C49 125.4(16)
C56 C55 C60 117.5(6)
C56 C55 P4 121.0(5)
C60 C55 P4 121.4(5)
C57 C56 C55 121.5(7)
C56 C57 C58 121.7(8)
C57 C58 C59 118.3(7)
C60 C59 C58 119.5(7)
C59 C60 C55 121.4(7)
C66 C61 C62 117.4(6)
C66 C61 P4 125.6(5)
C62 C61 P4 116.9(5)
C61 C62 C63 119.2(7)
C64 C63 C62 121.5(8)
C65 C64 C63 118.2(7)
C64 C65 C66 122.7(8)
C65 C66 C61 121.0(8)
C68 C67 C72 118.0(6)
C68 C67 P4 122.9(5)
C72 C67 P4 119.0(5)
C69 C68 C67 121.4(7)
C70 C69 C68 121.0(8)
C69 C70 C71 118.5(7)
C70 C71 C72 121.9(8)
C71 C72 C67 119.3(7)

loop_
_geom_bond_atom_site_label_1
_geom_bond_atom_site_label_2
_geom_bond_distance
I1 Cu2 2.6619(8)
I1 Cu3 2.6883(9)
I1 Cu1 2.6976(10)
I2 Cu1 2.6573(9)
I2 Cu2 2.6907(9)
I2 Cu4 2.7166(9)
I3 Cu3 2.6643(9)
I3 Cu1 2.7264(10)
I3 Cu4 2.7307(9)
I4 Cu4 2.6609(9)
I4 Cu3 2.7055(9)
I4 Cu2 2.7160(9)
Cu1 P1 2.2506(18)
Cu1 Cu2 2.8531(11)
Cu2 P2 2.2555(16)
Cu2 Cu4 2.9774(11)
Cu2 Cu3 2.9847(11)
Cu3 P3 2.2514(17)
Cu3 Cu4 2.9968(11)
Cu4 P4 2.2616(17)
P1 C13 1.815(7)
P1 C7 1.826(7)
P1 C1 1.835(8)
P2 C31 1.819(6)
P2 C19 1.835(6)
P2 C25 1.836(6)
P3 C49 1.796(8)
P3 C37 1.804(8)
P3 C43 1.825(6)
P4 C55 1.827(6)
P4 C67 1.827(6)
P4 C61 1.836(6)
C1 C6 1.353(11)
C1 C2 1.385(11)
C2 C3 1.354(14)
C3 C4 1.349(16)
C4 C5 1.346(16)
C5 C6 1.379(13)
C7 C8 1.367(10)
C7 C12 1.384(10)
C8 C9 1.415(13)
C9 C10 1.331(14)
C10 C11 1.376(14)
C11 C12 1.392(11)
C13 C18 1.365(9)
C13 C14 1.366(11)
C14 C15 1.375(12)
C15 C16 1.341(14)
C16 C17 1.361(14)
C17 C18 1.391(12)
C19 C24 1.358(10)
C19 C20 1.403(9)
C20 C21 1.372(11)
C21 C22 1.343(13)
C22 C23 1.403(14)
C23 C24 1.382(13)
C25 C30 1.315(9)
C25 C26 1.365(10)
C26 C27 1.374(12)
C27 C28 1.337(14)
C28 C29 1.336(13)
C29 C30 1.371(11)
C31 C32 1.389(10)
C31 C36 1.392(10)
C32 C33 1.423(13)
C33 C34 1.373(16)
C34 C35 1.345(15)
C35 C36 1.394(11)
C37 C42 1.372(10)
C37 C38 1.373(12)
C38 C39 1.383(12)
C39 C40 1.351(15)
C40 C41 1.335(17)
C41 C42 1.372(14)
C43 C44 1.386(9)
C43 C48 1.390(8)
C44 C45 1.365(10)
C45 C46 1.376(12)
C46 C47 1.364(11)
C47 C48 1.374(9)
C49 C54 1.376(14)
C49 C50 1.387(12)
C50 C51 1.56(2)
C51 C52 1.28(4)
C52 C53 1.26(3)
C53 C54 1.321(16)
C55 C56 1.369(9)
C55 C60 1.372(9)
C56 C57 1.344(11)
C57 C58 1.352(12)
C58 C59 1.390(11)
C59 C60 1.369(9)
C61 C66 1.369(9)
C61 C62 1.371(9)
C62 C63 1.383(11)
C63 C64 1.361(12)
C64 C65 1.300(11)
C65 C66 1.356(11)
C67 C68 1.377(9)
C67 C72 1.398(9)
C68 C69 1.375(11)
C69 C70 1.361(12)
C70 C71 1.371(12)
C71 C72 1.385(10)

loop_
_platon_squeeze_void_nr
_platon_squeeze_void_average_x
_platon_squeeze_void_average_y
_platon_squeeze_void_average_z
_platon_squeeze_void_volume
_platon_squeeze_void_count_electrons
_platon_squeeze_void_content
1 -0.004 -0.000 -0.000 1026 255 ' '
2 0.408 0.500 0.500 1026 255 ' '
